data_4337262
loop_
_publ_author_name
'Liao, Jian-Hong'
'Latouche, Camille'
'Li, Bing'
'Kahlal, Samia'
'Saillard, Jean-Yves'
'Liu, C. W.'

_publ_section_title
;
 A twelve-coordinated iodide in a cuboctahedral silver(i) skeleton.
;
_journal_issue 4
_journal_name_full 'Inorganic chemistry'
_journal_page_first 2260
_journal_page_last 2267
_journal_paper_doi 10.1021/ic402960e
_journal_volume 53
_journal_year 2014
_chemical_formula_sum 'C102 H120 Ag8 F7 O2 P7 S12'
_chemical_formula_weight 2975.45
_chemical_name_systematic
; 
 ? 
;
_space_group_IT_number 2
_symmetry_cell_setting triclinic
_symmetry_space_group_name_Hall '-P 1'
_symmetry_space_group_name_H-M 'P -1'
_atom_sites_solution_hydrogens geom
_atom_sites_solution_primary direct
_atom_sites_solution_secondary difmap
_audit_creation_method SHELXL-97
_cell_angle_alpha 65.7230(10)
_cell_angle_beta 84.2270(10)
_cell_angle_gamma 76.2210(10)
_cell_formula_units_Z 1
_cell_length_a 14.0927(9)
_cell_length_b 14.7542(9)
_cell_length_c 15.6330(9)
_cell_measurement_reflns_used 9039
_cell_measurement_temperature 296(2)
_cell_measurement_theta_max 26.48
_cell_measurement_theta_min 2.37
_cell_volume 2877.8(3)
_computing_cell_refinement 'Bruker SAINT'
_computing_data_collection 'Bruker APEX2'
_computing_data_reduction 'Bruker SAINT'
_computing_molecular_graphics 'Bruker SHELXTL'
_computing_publication_material 'Bruker SHELXTL'
_computing_structure_refinement 'SHELXL-97 (Sheldrick, 2008)'
_computing_structure_solution 'SHELXS-97 (Sheldrick, 2008)'
_diffrn_ambient_temperature 296(2)
_diffrn_measured_fraction_theta_full 0.995
_diffrn_measured_fraction_theta_max 0.995
_diffrn_measurement_device_type 'Bruker APEX-II CCD'
_diffrn_measurement_method '\f and \w scans'
_diffrn_radiation_monochromator graphite
_diffrn_radiation_source 'fine-focus sealed tube'
_diffrn_radiation_type MoK\a
_diffrn_radiation_wavelength 0.71073
_diffrn_reflns_av_R_equivalents 0.0227
_diffrn_reflns_av_sigmaI/netI 0.0266
_diffrn_reflns_limit_h_max 17
_diffrn_reflns_limit_h_min -17
_diffrn_reflns_limit_k_max 18
_diffrn_reflns_limit_k_min -18
_diffrn_reflns_limit_l_max 19
_diffrn_reflns_limit_l_min -18
_diffrn_reflns_number 27957
_diffrn_reflns_theta_full 26.47
_diffrn_reflns_theta_max 26.47
_diffrn_reflns_theta_min 1.49
_exptl_absorpt_coefficient_mu 1.703
_exptl_absorpt_correction_T_max 0.6954
_exptl_absorpt_correction_T_min 0.4891
_exptl_absorpt_correction_type multi-scan
_exptl_absorpt_process_details SADABS
_exptl_crystal_colour colourless
_exptl_crystal_density_diffrn 1.717
_exptl_crystal_density_method 'not measured'
_exptl_crystal_description plate
_exptl_crystal_F_000 1484
_exptl_crystal_size_max 0.49
_exptl_crystal_size_mid 0.48
_exptl_crystal_size_min 0.23
_refine_diff_density_max 0.980
_refine_diff_density_min -0.529
_refine_diff_density_rms 0.088
_refine_ls_extinction_method none
_refine_ls_goodness_of_fit_ref 1.037
_refine_ls_hydrogen_treatment constr
_refine_ls_matrix_type full
_refine_ls_number_parameters 627
_refine_ls_number_reflns 11839
_refine_ls_number_restraints 0
_refine_ls_restrained_S_all 1.037
_refine_ls_R_factor_all 0.0345
_refine_ls_R_factor_gt 0.0296
_refine_ls_shift/su_max 0.004
_refine_ls_shift/su_mean 0.000
_refine_ls_structure_factor_coef Fsqd
_refine_ls_weighting_details 'calc w=1/[\s^2^(Fo^2^)+(0.0476P)^2^+1.4002P] where P=(Fo^2^+2Fc^2^)/3'
_refine_ls_weighting_scheme calc
_refine_ls_wR_factor_gt 0.0860
_refine_ls_wR_factor_ref 0.0894
_reflns_number_gt 10345
_reflns_number_total 11839
_reflns_threshold_expression >2sigma(I)
_cod_data_source_file ic402960e_si_002.cif
_cod_data_source_block 1
_cod_depositor_comments
;
The following automatic conversions were performed:

'_symmetry_cell_setting' value 'Triclinic' changed to 'triclinic'
according to
/usr/data/users/saulius/automatic-downloads/current/ACS/lib/dictionaries/cif_core.dic
dictionary named 'cif_core.dic' version 2.4.2 from 2011-04-26.

Automatic conversion script
Id: cif_fix_values 2281 2013-09-26 08:29:07Z andrius 
;
_cod_original_sg_symbol_H-M P-1
_cod_database_code 4337262

loop_
_symmetry_equiv_pos_as_xyz
'x, y, z'
'-x, -y, -z'

loop_
_atom_site_label
_atom_site_type_symbol
_atom_site_fract_x
_atom_site_fract_y
_atom_site_fract_z
_atom_site_U_iso_or_equiv
_atom_site_adp_type
_atom_site_occupancy
_atom_site_symmetry_multiplicity
_atom_site_calc_flag
_atom_site_refinement_flags
Ag1 Ag 0.71135(2) 0.927614(18) 0.508848(17) 0.06379(8) Uani 1 1 d .
Ag2 Ag 0.582370(17) 1.15297(2) 0.387586(18) 0.06075(7) Uani 1 1 d .
Ag3 Ag 0.444712(17) 1.153657(19) 0.557536(17) 0.06200(8) Uani 1 1 d .
Ag4 Ag 0.434534(16) 1.057918(17) 0.325347(19) 0.06112(8) Uani 1 1 d .
C1 C 0.7258(2) 1.2617(2) 0.5560(2) 0.0529(6) Uani 1 1 d .
H1A H 0.7116 1.2784 0.6104 0.063 Uiso 1 1 calc R
H1B H 0.7927 1.2667 0.5373 0.063 Uiso 1 1 calc R
C2 C 0.6591(3) 1.3394(2) 0.4773(3) 0.0720(9) Uani 1 1 d .
H2A H 0.5929 1.3479 0.5015 0.086 Uiso 1 1 calc R
H2B H 0.6599 1.3131 0.4296 0.086 Uiso 1 1 calc R
C3 C 0.6853(2) 1.4436(2) 0.4313(2) 0.0568(7) Uani 1 1 d .
C4 C 0.6126(3) 1.5301(3) 0.4105(3) 0.0775(10) Uani 1 1 d .
H4 H 0.5481 1.5248 0.4256 0.093 Uiso 1 1 calc R
C5 C 0.6353(4) 1.6263(3) 0.3667(3) 0.0992(15) Uani 1 1 d .
H5 H 0.5862 1.6849 0.3532 0.119 Uiso 1 1 calc R
C6 C 0.7294(5) 1.6335(3) 0.3442(4) 0.1058(16) Uani 1 1 d .
H6 H 0.7445 1.6973 0.3141 0.127 Uiso 1 1 calc R
C7 C 0.8007(4) 1.5498(4) 0.3648(4) 0.1034(15) Uani 1 1 d .
H7 H 0.8651 1.5556 0.3495 0.124 Uiso 1 1 calc R
C8 C 0.7790(3) 1.4556(3) 0.4083(3) 0.0777(10) Uani 1 1 d .
H8 H 0.8294 1.3980 0.4227 0.093 Uiso 1 1 calc R
C9 C 0.8148(2) 1.0485(2) 0.6713(2) 0.0625(8) Uani 1 1 d .
H9A H 0.8133 1.0730 0.7204 0.075 Uiso 1 1 calc R
H9B H 0.8013 0.9808 0.7007 0.075 Uiso 1 1 calc R
C10 C 0.9188(2) 1.0390(3) 0.6312(3) 0.0730(9) Uani 1 1 d .
H10A H 0.9615 0.9824 0.6780 0.088 Uiso 1 1 calc R
H10B H 0.9191 1.0225 0.5772 0.088 Uiso 1 1 calc R
C11 C 0.9608(2) 1.1324(3) 0.6020(2) 0.0637(8) Uani 1 1 d .
C12 C 0.9897(2) 1.1805(3) 0.5102(3) 0.0765(10) Uani 1 1 d .
H12 H 0.9837 1.1545 0.4665 0.092 Uiso 1 1 calc R
C13 C 1.0269(3) 1.2660(4) 0.4826(3) 0.0943(13) Uani 1 1 d .
H13 H 1.0468 1.2967 0.4207 0.113 Uiso 1 1 calc R
C14 C 1.0350(3) 1.3060(4) 0.5444(4) 0.0982(14) Uani 1 1 d .
H14 H 1.0591 1.3649 0.5246 0.118 Uiso 1 1 calc R
C15 C 1.0080(3) 1.2606(4) 0.6357(4) 0.0957(14) Uani 1 1 d .
H15 H 1.0143 1.2879 0.6783 0.115 Uiso 1 1 calc R
C16 C 0.9710(3) 1.1729(4) 0.6648(3) 0.0824(11) Uani 1 1 d .
H16 H 0.9530 1.1415 0.7272 0.099 Uiso 1 1 calc R
C17 C 0.81134(19) 1.0613(2) 0.2518(2) 0.0494(6) Uani 1 1 d .
H17A H 0.8145 1.0697 0.3098 0.059 Uiso 1 1 calc R
H17B H 0.8689 1.0111 0.2492 0.059 Uiso 1 1 calc R
C18 C 0.8154(2) 1.1628(3) 0.1694(2) 0.0663(8) Uani 1 1 d .
H18A H 0.8305 1.1515 0.1122 0.080 Uiso 1 1 calc R
H18B H 0.7519 1.2089 0.1618 0.080 Uiso 1 1 calc R
C19 C 0.8920(2) 1.2112(2) 0.1852(2) 0.0568(7) Uani 1 1 d .
C20 C 0.8676(3) 1.2786(3) 0.2275(3) 0.0827(11) Uani 1 1 d .
H20 H 0.8034 1.2944 0.2466 0.099 Uiso 1 1 calc R
C21 C 0.9363(3) 1.3236(4) 0.2424(4) 0.0969(13) Uani 1 1 d .
H21 H 0.9178 1.3713 0.2688 0.116 Uiso 1 1 calc R
C22 C 1.0309(3) 1.2977(3) 0.2182(3) 0.0854(11) Uani 1 1 d .
H22 H 1.0776 1.3265 0.2296 0.102 Uiso 1 1 calc R
C23 C 1.0572(3) 1.2311(3) 0.1781(3) 0.0803(11) Uani 1 1 d .
H23 H 1.1223 1.2137 0.1620 0.096 Uiso 1 1 calc R
C24 C 0.9880(2) 1.1871(3) 0.1602(3) 0.0705(9) Uani 1 1 d .
H24 H 1.0069 1.1417 0.1313 0.085 Uiso 1 1 calc R
C25 C 0.7102(2) 0.9797(2) 0.1556(2) 0.0547(7) Uani 1 1 d .
H25A H 0.7127 1.0403 0.0991 0.066 Uiso 1 1 calc R
H25B H 0.7702 0.9298 0.1586 0.066 Uiso 1 1 calc R
C26 C 0.6251(3) 0.9377(3) 0.1491(2) 0.0662(8) Uani 1 1 d .
H26A H 0.5656 0.9886 0.1447 0.079 Uiso 1 1 calc R
H26B H 0.6216 0.8787 0.2070 0.079 Uiso 1 1 calc R
C27 C 0.6278(2) 0.9066(2) 0.0676(2) 0.0573(7) Uani 1 1 d .
C28 C 0.6923(3) 0.9317(3) -0.0062(3) 0.0835(11) Uani 1 1 d .
H28 H 0.7377 0.9686 -0.0073 0.100 Uiso 1 1 calc R
C29 C 0.6894(4) 0.9015(4) -0.0795(3) 0.0994(14) Uani 1 1 d .
H29 H 0.7321 0.9195 -0.1300 0.119 Uiso 1 1 calc R
C30 C 0.6243(4) 0.8463(4) -0.0772(3) 0.1033(16) Uani 1 1 d .
H30 H 0.6237 0.8243 -0.1250 0.124 Uiso 1 1 calc R
C31 C 0.5608(5) 0.8232(5) -0.0058(4) 0.1139(17) Uani 1 1 d .
H31 H 0.5153 0.7865 -0.0050 0.137 Uiso 1 1 calc R
C32 C 0.5622(3) 0.8532(4) 0.0663(3) 0.0863(11) Uani 1 1 d .
H32 H 0.5173 0.8365 0.1152 0.104 Uiso 1 1 calc R
C33 C 0.76970(19) 0.6054(2) 0.6425(2) 0.0508(6) Uani 1 1 d .
H33A H 0.7979 0.6512 0.5872 0.061 Uiso 1 1 calc R
H33B H 0.8185 0.5757 0.6917 0.061 Uiso 1 1 calc R
C34 C 0.7512(2) 0.5194(2) 0.6200(3) 0.0645(8) Uani 1 1 d .
H34A H 0.6998 0.5482 0.5734 0.077 Uiso 1 1 calc R
H34B H 0.8099 0.4938 0.5915 0.077 Uiso 1 1 calc R
C35 C 0.7231(2) 0.4309(2) 0.7005(3) 0.0631(8) Uani 1 1 d .
C36 C 0.6280(3) 0.4184(3) 0.7131(4) 0.0890(13) Uani 1 1 d .
H36 H 0.5800 0.4675 0.6720 0.107 Uiso 1 1 calc R
C37 C 0.6024(4) 0.3357(4) 0.7844(5) 0.122(2) Uani 1 1 d .
H37 H 0.5376 0.3293 0.7913 0.147 Uiso 1 1 calc R
C38 C 0.6706(5) 0.2635(4) 0.8444(5) 0.128(2) Uani 1 1 d .
H38 H 0.6531 0.2072 0.8927 0.154 Uiso 1 1 calc R
C39 C 0.7647(5) 0.2730(4) 0.8344(4) 0.1231(19) Uani 1 1 d .
H39 H 0.8117 0.2229 0.8759 0.148 Uiso 1 1 calc R
C40 C 0.7917(3) 0.3564(3) 0.7633(4) 0.0938(13) Uani 1 1 d .
H40 H 0.8565 0.3624 0.7577 0.113 Uiso 1 1 calc R
C41 C 0.6354(2) 0.6120(2) 0.80102(19) 0.0491(6) Uani 1 1 d .
H41A H 0.5847 0.6569 0.8207 0.059 Uiso 1 1 calc R
H41B H 0.6085 0.5557 0.8049 0.059 Uiso 1 1 calc R
C42 C 0.7206(2) 0.5697(3) 0.8701(2) 0.0668(8) Uani 1 1 d .
H42A H 0.7675 0.5170 0.8570 0.080 Uiso 1 1 calc R
H42B H 0.7533 0.6238 0.8614 0.080 Uiso 1 1 calc R
C43 C 0.6865(2) 0.5257(3) 0.9710(2) 0.0651(8) Uani 1 1 d .
C44 C 0.6454(3) 0.4419(3) 1.0034(3) 0.0838(11) Uani 1 1 d .
H44 H 0.6392 0.4109 0.9637 0.101 Uiso 1 1 calc R
C45 C 0.6128(3) 0.4035(4) 1.0964(4) 0.118(2) Uani 1 1 d .
H45 H 0.5857 0.3463 1.1182 0.141 Uiso 1 1 calc R
C46 C 0.6201(4) 0.4476(6) 1.1547(4) 0.135(3) Uani 1 1 d .
H46 H 0.5967 0.4222 1.2159 0.162 Uiso 1 1 calc R
C47 C 0.6603(5) 0.5267(6) 1.1249(4) 0.130(2) Uani 1 1 d .
H47 H 0.6663 0.5560 1.1660 0.156 Uiso 1 1 calc R
C48 C 0.6946(4) 0.5684(4) 1.0323(3) 0.0993(13) Uani 1 1 d .
H48 H 0.7228 0.6247 1.0127 0.119 Uiso 1 1 calc R
C49 C 0.1049(6) 0.3041(7) 0.8798(6) 0.188(4) Uani 1 1 d .
H49A H 0.1125 0.2801 0.8305 0.281 Uiso 1 1 calc R
H49B H 0.0916 0.2511 0.9378 0.281 Uiso 1 1 calc R
H49C H 0.1640 0.3227 0.8858 0.281 Uiso 1 1 calc R
C50 C 0.0243(5) 0.3923(5) 0.8577(5) 0.1187(19) Uani 1 1 d .
C51 C -0.0125(9) 0.4173(8) 0.9353(6) 0.267(7) Uani 1 1 d .
H51A H -0.0526 0.4849 0.9128 0.400 Uiso 1 1 calc R
H51B H 0.0411 0.4141 0.9705 0.400 Uiso 1 1 calc R
H51C H -0.0507 0.3697 0.9748 0.400 Uiso 1 1 calc R
F1 F 0.5000 1.0000 0.5000 0.0497(5) Uani 1 2 d S
F2 F 0.0521(6) 0.8964(4) 0.0129(4) 0.273(4) Uani 1 1 d .
F3 F 0.0770(3) 1.0053(4) 0.0593(4) 0.201(2) Uani 1 1 d .
F4 F -0.0510(4) 0.9616(6) 0.0923(3) 0.236(3) Uani 1 1 d .
O1 O -0.0093(3) 0.4440(4) 0.7812(3) 0.1445(16) Uani 1 1 d .
P1 P 0.71603(5) 1.13087(5) 0.58977(5) 0.04144(14) Uani 1 1 d .
P2 P 0.70435(5) 1.01142(5) 0.25628(5) 0.04244(14) Uani 1 1 d .
P3 P 0.66578(4) 0.68141(5) 0.67948(4) 0.03867(13) Uani 1 1 d .
P4 P 0.0000 1.0000 0.0000 0.0767(4) Uani 1 2 d S
S1 S 0.74047(5) 1.10118(5) 0.47277(5) 0.04749(15) Uani 1 1 d .
S2 S 0.58960(5) 1.11033(5) 0.66246(5) 0.04786(15) Uani 1 1 d .
S3 S 0.58324(5) 1.12337(5) 0.24169(5) 0.04445(14) Uani 1 1 d .
S4 S 0.28176(5) 1.12091(5) 0.62717(5) 0.04842(15) Uani 1 1 d .
S5 S 0.71206(5) 0.80384(5) 0.67525(5) 0.04524(14) Uani 1 1 d .
S6 S 0.45088(5) 1.29580(5) 0.39843(5) 0.04584(14) Uani 1 1 d .

loop_
_atom_site_aniso_label
_atom_site_aniso_U_11
_atom_site_aniso_U_22
_atom_site_aniso_U_33
_atom_site_aniso_U_23
_atom_site_aniso_U_13
_atom_site_aniso_U_12
Ag1 0.08866(18) 0.05145(13) 0.05583(14) -0.01775(10) 0.00289(12) -0.03165(12)
Ag2 0.05437(13) 0.06966(15) 0.06836(15) -0.03852(12) 0.00128(10) -0.01247(11)
Ag3 0.05536(13) 0.06439(15) 0.05941(14) -0.01464(11) 0.00289(10) -0.02055(11)
Ag4 0.05023(13) 0.04958(13) 0.08526(17) -0.02499(12) 0.00846(11) -0.02122(9)
C1 0.0604(16) 0.0420(14) 0.0644(17) -0.0215(12) -0.0016(13) -0.0249(12)
C2 0.0652(19) 0.0485(16) 0.104(3) -0.0225(17) -0.0218(18) -0.0208(14)
C3 0.0703(18) 0.0390(14) 0.0638(18) -0.0195(13) -0.0080(14) -0.0157(12)
C4 0.079(2) 0.064(2) 0.077(2) -0.0194(18) -0.0032(18) -0.0085(17)
C5 0.146(4) 0.0454(19) 0.087(3) -0.0216(19) -0.001(3) 0.006(2)
C6 0.164(5) 0.057(2) 0.099(3) -0.028(2) 0.021(3) -0.043(3)
C7 0.113(4) 0.088(3) 0.114(4) -0.032(3) 0.027(3) -0.056(3)
C8 0.078(2) 0.061(2) 0.095(3) -0.0323(19) 0.013(2) -0.0214(17)
C9 0.0535(16) 0.0574(17) 0.0618(18) -0.0037(14) -0.0111(14) -0.0179(13)
C10 0.0497(17) 0.071(2) 0.086(2) -0.0193(18) -0.0123(16) -0.0068(15)
C11 0.0384(14) 0.079(2) 0.071(2) -0.0259(17) -0.0063(13) -0.0123(13)
C12 0.0530(18) 0.110(3) 0.076(2) -0.042(2) 0.0051(16) -0.0278(18)
C13 0.065(2) 0.129(4) 0.089(3) -0.030(3) 0.012(2) -0.048(2)
C14 0.063(2) 0.113(3) 0.133(4) -0.054(3) 0.018(2) -0.044(2)
C15 0.063(2) 0.135(4) 0.125(4) -0.081(3) 0.012(2) -0.038(2)
C16 0.0556(19) 0.129(3) 0.075(2) -0.048(2) 0.0049(16) -0.031(2)
C17 0.0401(13) 0.0534(15) 0.0580(16) -0.0216(12) 0.0058(11) -0.0196(11)
C18 0.0574(17) 0.070(2) 0.070(2) -0.0140(16) -0.0020(15) -0.0353(15)
C19 0.0493(15) 0.0555(16) 0.0593(17) -0.0094(13) 0.0009(12) -0.0255(13)
C20 0.0577(19) 0.096(3) 0.109(3) -0.051(2) 0.0113(19) -0.0277(19)
C21 0.090(3) 0.104(3) 0.124(4) -0.066(3) 0.003(3) -0.035(2)
C22 0.070(2) 0.094(3) 0.098(3) -0.030(2) -0.011(2) -0.040(2)
C23 0.0470(17) 0.088(3) 0.097(3) -0.020(2) 0.0027(17) -0.0295(17)
C24 0.0583(18) 0.070(2) 0.082(2) -0.0246(17) 0.0115(16) -0.0281(16)
C25 0.0564(16) 0.0630(17) 0.0548(16) -0.0316(14) 0.0170(13) -0.0237(13)
C26 0.071(2) 0.085(2) 0.0666(19) -0.0477(18) 0.0217(16) -0.0388(17)
C27 0.0704(19) 0.0564(16) 0.0499(15) -0.0261(13) 0.0023(13) -0.0148(14)
C28 0.096(3) 0.103(3) 0.065(2) -0.043(2) 0.022(2) -0.038(2)
C29 0.124(4) 0.119(4) 0.056(2) -0.042(2) 0.014(2) -0.019(3)
C30 0.133(4) 0.120(4) 0.070(3) -0.060(3) -0.021(3) -0.002(3)
C31 0.149(5) 0.140(4) 0.097(3) -0.073(3) -0.001(3) -0.064(4)
C32 0.104(3) 0.102(3) 0.076(2) -0.048(2) 0.009(2) -0.046(2)
C33 0.0409(13) 0.0494(14) 0.0618(16) -0.0228(13) 0.0093(12) -0.0122(11)
C34 0.0629(18) 0.0592(18) 0.080(2) -0.0401(17) 0.0059(16) -0.0096(14)
C35 0.0587(17) 0.0470(15) 0.092(2) -0.0380(16) -0.0040(16) -0.0063(13)
C36 0.066(2) 0.058(2) 0.143(4) -0.034(2) -0.015(2) -0.0178(16)
C37 0.091(3) 0.071(3) 0.191(6) -0.029(3) -0.002(4) -0.037(2)
C38 0.125(5) 0.069(3) 0.167(6) -0.015(3) 0.002(4) -0.038(3)
C39 0.121(4) 0.066(3) 0.143(5) -0.007(3) -0.033(4) 0.000(3)
C40 0.066(2) 0.069(2) 0.132(4) -0.030(2) -0.020(2) -0.0020(18)
C41 0.0472(14) 0.0502(14) 0.0467(14) -0.0126(11) 0.0069(11) -0.0202(11)
C42 0.0554(17) 0.080(2) 0.0495(16) -0.0060(15) 0.0001(13) -0.0243(15)
C43 0.0557(17) 0.0659(19) 0.0536(17) -0.0042(14) 0.0002(13) -0.0132(14)
C44 0.071(2) 0.070(2) 0.082(2) 0.0002(19) 0.0035(18) -0.0221(18)
C45 0.069(3) 0.098(3) 0.105(4) 0.035(3) 0.011(3) -0.014(2)
C46 0.095(4) 0.170(6) 0.061(3) 0.011(3) 0.018(3) 0.003(4)
C47 0.139(5) 0.167(6) 0.066(3) -0.041(3) 0.011(3) -0.015(4)
C48 0.122(4) 0.100(3) 0.068(2) -0.023(2) 0.003(2) -0.031(3)
C49 0.175(8) 0.162(7) 0.159(7) -0.007(6) -0.004(6) -0.020(6)
C50 0.122(4) 0.114(4) 0.108(4) -0.015(3) -0.028(4) -0.047(3)
C51 0.329(15) 0.237(11) 0.116(6) -0.039(7) -0.056(8) 0.117(11)
F1 0.0568(12) 0.0428(11) 0.0532(12) -0.0193(9) 0.0046(10) -0.0192(9)
F2 0.411(9) 0.171(4) 0.202(5) -0.116(4) -0.152(6) 0.135(5)
F3 0.156(4) 0.245(5) 0.240(5) -0.120(4) -0.064(4) -0.044(4)
F4 0.225(5) 0.325(7) 0.139(4) -0.067(4) 0.089(4) -0.112(5)
O1 0.151(4) 0.160(4) 0.107(3) -0.010(3) -0.039(3) -0.068(3)
P1 0.0416(3) 0.0364(3) 0.0480(3) -0.0133(3) -0.0022(3) -0.0173(2)
P2 0.0400(3) 0.0455(3) 0.0476(3) -0.0219(3) 0.0095(3) -0.0177(3)
P3 0.0353(3) 0.0351(3) 0.0441(3) -0.0122(2) 0.0021(2) -0.0126(2)
P4 0.0606(7) 0.0904(10) 0.0751(8) -0.0346(7) 0.0165(6) -0.0132(6)
S1 0.0483(3) 0.0450(3) 0.0545(4) -0.0211(3) 0.0065(3) -0.0203(3)
S2 0.0479(3) 0.0508(4) 0.0527(4) -0.0236(3) 0.0060(3) -0.0220(3)
S3 0.0414(3) 0.0443(3) 0.0485(3) -0.0174(3) 0.0052(3) -0.0151(2)
S4 0.0493(3) 0.0401(3) 0.0568(4) -0.0200(3) 0.0064(3) -0.0129(3)
S5 0.0436(3) 0.0406(3) 0.0528(4) -0.0152(3) -0.0037(3) -0.0167(2)
S6 0.0431(3) 0.0391(3) 0.0558(4) -0.0156(3) -0.0061(3) -0.0137(2)

loop_
_atom_type_symbol
_atom_type_description
_atom_type_scat_dispersion_real
_atom_type_scat_dispersion_imag
_atom_type_scat_source
C C 0.0033 0.0016 'International Tables Vol C Tables 4.2.6.8 and 6.1.1.4'
H H 0.0000 0.0000 'International Tables Vol C Tables 4.2.6.8 and 6.1.1.4'
F F 0.0171 0.0103 'International Tables Vol C Tables 4.2.6.8 and 6.1.1.4'
P P 0.1023 0.0942 'International Tables Vol C Tables 4.2.6.8 and 6.1.1.4'
S S 0.1246 0.1234 'International Tables Vol C Tables 4.2.6.8 and 6.1.1.4'
Ag Ag -0.8971 1.1015 'International Tables Vol C Tables 4.2.6.8 and 6.1.1.4'
O O 0.0106 0.0060 'International Tables Vol C Tables 4.2.6.8 and 6.1.1.4'

loop_
_geom_angle_atom_site_label_1
_geom_angle_atom_site_label_2
_geom_angle_atom_site_label_3
_geom_angle
_geom_angle_site_symmetry_1
_geom_angle_site_symmetry_3
S5 Ag1 S4 123.36(2) . 2_676
S5 Ag1 S1 119.13(2) . .
S4 Ag1 S1 116.25(2) 2_676 .
S5 Ag1 Ag3 94.773(16) . 2_676
S4 Ag1 Ag3 50.746(16) 2_676 2_676
S1 Ag1 Ag3 134.360(19) . 2_676
S5 Ag1 Ag4 51.176(17) . 2_676
S4 Ag1 Ag4 138.910(19) 2_676 2_676
S1 Ag1 Ag4 90.635(18) . 2_676
Ag3 Ag1 Ag4 88.173(10) 2_676 2_676
S5 Ag1 Ag2 134.965(19) . .
S4 Ag1 Ag2 90.831(18) 2_676 .
S1 Ag1 Ag2 49.461(17) . .
Ag3 Ag1 Ag2 85.112(10) 2_676 .
Ag4 Ag1 Ag2 83.869(10) 2_676 .
S3 Ag2 S1 118.15(2) . .
S3 Ag2 S6 115.77(2) . .
S1 Ag2 S6 120.33(2) . .
S3 Ag2 Ag3 139.452(17) . .
S1 Ag2 Ag3 96.793(18) . .
S6 Ag2 Ag3 51.667(17) . .
S3 Ag2 Ag4 51.138(15) . .
S1 Ag2 Ag4 140.800(18) . .
S6 Ag2 Ag4 93.455(17) . .
Ag3 Ag2 Ag4 88.952(9) . .
S3 Ag2 Ag1 94.849(17) . .
S1 Ag2 Ag1 49.673(16) . .
S6 Ag2 Ag1 143.915(19) . .
Ag3 Ag2 Ag1 92.763(10) . .
Ag4 Ag2 Ag1 91.456(10) . .
S4 Ag3 S6 118.99(2) . .
S4 Ag3 S2 120.64(2) . .
S6 Ag3 S2 114.60(2) . .
S4 Ag3 Ag4 96.673(18) . 2_676
S6 Ag3 Ag4 138.775(19) . 2_676
S2 Ag3 Ag4 52.257(16) . 2_676
S4 Ag3 Ag2 142.32(2) . .
S6 Ag3 Ag2 51.253(17) . .
S2 Ag3 Ag2 91.620(18) . .
Ag4 Ag3 Ag2 88.047(10) 2_676 .
S4 Ag3 Ag1 50.389(18) . 2_676
S6 Ag3 Ag1 92.690(17) . 2_676
S2 Ag3 Ag1 147.217(18) . 2_676
Ag4 Ag3 Ag1 95.330(10) 2_676 2_676
Ag2 Ag3 Ag1 91.997(10) . 2_676
S2 Ag4 S3 120.00(2) 2_676 .
S2 Ag4 S5 119.95(2) 2_676 2_676
S3 Ag4 S5 114.28(2) . 2_676
S2 Ag4 Ag3 53.103(18) 2_676 2_676
S3 Ag4 Ag3 93.263(17) . 2_676
S5 Ag4 Ag3 145.224(18) 2_676 2_676
S2 Ag4 Ag1 96.416(17) 2_676 2_676
S3 Ag4 Ag1 139.389(18) . 2_676
S5 Ag4 Ag1 49.975(16) 2_676 2_676
Ag3 Ag4 Ag1 95.318(10) 2_676 2_676
S2 Ag4 Ag2 140.965(19) 2_676 .
S3 Ag4 Ag2 50.003(16) . .
S5 Ag4 Ag2 93.720(16) 2_676 .
Ag3 Ag4 Ag2 88.091(10) 2_676 .
Ag1 Ag4 Ag2 90.680(10) 2_676 .
C2 C1 P1 114.8(2) . .
C1 C2 C3 114.7(2) . .
C8 C3 C4 117.6(3) . .
C8 C3 C2 122.8(3) . .
C4 C3 C2 119.6(3) . .
C3 C4 C5 120.2(4) . .
C6 C5 C4 119.5(4) . .
C7 C6 C5 120.7(4) . .
C6 C7 C8 120.0(5) . .
C3 C8 C7 121.9(4) . .
C10 C9 P1 117.3(2) . .
C11 C10 C9 115.3(3) . .
C16 C11 C12 117.9(4) . .
C16 C11 C10 121.6(3) . .
C12 C11 C10 120.6(3) . .
C13 C12 C11 121.1(4) . .
C14 C13 C12 120.5(4) . .
C13 C14 C15 120.3(4) . .
C14 C15 C16 119.7(4) . .
C11 C16 C15 120.5(4) . .
C18 C17 P2 115.5(2) . .
C19 C18 C17 111.3(3) . .
C20 C19 C24 118.0(3) . .
C20 C19 C18 120.5(3) . .
C24 C19 C18 121.5(3) . .
C19 C20 C21 121.4(4) . .
C22 C21 C20 119.6(4) . .
C23 C22 C21 120.3(4) . .
C22 C23 C24 120.7(4) . .
C19 C24 C23 119.9(4) . .
C26 C25 P2 113.5(2) . .
C25 C26 C27 115.7(3) . .
C32 C27 C28 118.2(3) . .
C32 C27 C26 118.5(3) . .
C28 C27 C26 123.3(3) . .
C27 C28 C29 120.0(4) . .
C30 C29 C28 120.1(4) . .
C31 C30 C29 119.7(4) . .
C30 C31 C32 120.8(5) . .
C27 C32 C31 121.1(4) . .
C34 C33 P3 117.7(2) . .
C35 C34 C33 116.7(3) . .
C36 C35 C40 117.1(4) . .
C36 C35 C34 121.4(3) . .
C40 C35 C34 121.5(3) . .
C37 C36 C35 121.7(4) . .
C38 C37 C36 120.2(5) . .
C37 C38 C39 119.8(5) . .
C38 C39 C40 120.8(5) . .
C35 C40 C39 120.4(4) . .
C42 C41 P3 115.37(19) . .
C43 C42 C41 111.8(3) . .
C48 C43 C44 118.0(4) . .
C48 C43 C42 121.4(3) . .
C44 C43 C42 120.6(4) . .
C43 C44 C45 119.7(5) . .
C46 C45 C44 121.2(6) . .
C47 C46 C45 119.6(5) . .
C46 C47 C48 121.7(6) . .
C43 C48 C47 119.7(5) . .
O1 C50 C51 120.2(7) . .
O1 C50 C49 125.0(8) . .
C51 C50 C49 114.8(6) . .
C1 P1 C9 107.76(14) . .
C1 P1 S1 107.19(11) . .
C9 P1 S1 107.19(13) . .
C1 P1 S2 108.68(11) . .
C9 P1 S2 106.40(11) . .
S1 P1 S2 119.16(4) . .
C25 P2 C17 107.16(13) . .
C25 P2 S3 107.29(11) . .
C17 P2 S3 108.84(10) . .
C25 P2 S4 107.42(11) . 2_676
C17 P2 S4 106.60(10) . 2_676
S3 P2 S4 119.00(4) . 2_676
C41 P3 C33 110.32(14) . .
C41 P3 S6 107.02(9) . 2_676
C33 P3 S6 107.79(10) . 2_676
C41 P3 S5 106.22(10) . .
C33 P3 S5 106.01(9) . .
S6 P3 S5 119.36(4) 2_676 .
F2 P4 F2 179.998(1) 2_575 .
F2 P4 F4 88.2(4) 2_575 .
F2 P4 F4 91.8(4) . .
F2 P4 F4 91.8(4) 2_575 2_575
F2 P4 F4 88.2(4) . 2_575
F4 P4 F4 179.998(1) . 2_575
F2 P4 F3 90.1(3) 2_575 2_575
F2 P4 F3 89.9(3) . 2_575
F4 P4 F3 96.9(3) . 2_575
F4 P4 F3 83.1(3) 2_575 2_575
F2 P4 F3 89.9(3) 2_575 .
F2 P4 F3 90.1(3) . .
F4 P4 F3 83.1(3) . .
F4 P4 F3 96.9(3) 2_575 .
F3 P4 F3 179.999(1) 2_575 .
P1 S1 Ag2 109.04(3) . .
P1 S1 Ag1 109.50(3) . .
Ag2 S1 Ag1 80.87(2) . .
P1 S2 Ag4 105.88(3) . 2_676
P1 S2 Ag3 113.04(4) . .
Ag4 S2 Ag3 74.639(19) 2_676 .
P2 S3 Ag2 103.23(3) . .
P2 S3 Ag4 113.56(3) . .
Ag2 S3 Ag4 78.86(2) . .
P2 S4 Ag1 105.90(3) 2_676 2_676
P2 S4 Ag3 111.73(3) 2_676 .
Ag1 S4 Ag3 78.86(2) 2_676 .
P3 S5 Ag1 108.31(3) . .
P3 S5 Ag4 109.45(3) . 2_676
Ag1 S5 Ag4 78.85(2) . 2_676
P3 S6 Ag2 110.08(3) 2_676 .
P3 S6 Ag3 110.46(3) 2_676 .
Ag2 S6 Ag3 77.08(2) . .

loop_
_geom_bond_atom_site_label_1
_geom_bond_atom_site_label_2
_geom_bond_distance
_geom_bond_site_symmetry_2
Ag1 S5 2.4884(7) .
Ag1 S4 2.4942(7) 2_676
Ag1 S1 2.5121(7) .
Ag1 Ag3 3.1766(4) 2_676
Ag1 Ag4 3.1882(4) 2_676
Ag1 Ag2 3.2533(4) .
Ag2 S3 2.4907(7) .
Ag2 S1 2.5042(7) .
Ag2 S6 2.5047(7) .
Ag2 Ag3 3.1302(4) .
Ag2 Ag4 3.1899(3) .
Ag3 S4 2.5070(7) .
Ag3 S6 2.5192(7) .
Ag3 S2 2.5413(7) .
Ag3 Ag4 3.0642(4) 2_676
Ag3 Ag1 3.1765(4) 2_676
Ag4 S2 2.5129(7) 2_676
Ag4 S3 2.5316(6) .
Ag4 S5 2.5317(7) 2_676
Ag4 Ag3 3.0642(4) 2_676
Ag4 Ag1 3.1882(4) 2_676
C1 C2 1.507(4) .
C1 P1 1.816(3) .
C2 C3 1.524(4) .
C3 C8 1.366(5) .
C3 C4 1.375(5) .
C4 C5 1.400(6) .
C5 C6 1.355(7) .
C6 C7 1.336(7) .
C7 C8 1.369(5) .
C9 C10 1.533(5) .
C9 P1 1.822(3) .
C10 C11 1.507(5) .
C11 C16 1.377(5) .
C11 C12 1.382(5) .
C12 C13 1.369(6) .
C13 C14 1.349(7) .
C14 C15 1.362(7) .
C15 C16 1.394(6) .
C17 C18 1.532(4) .
C17 P2 1.812(3) .
C18 C19 1.518(4) .
C19 C20 1.368(5) .
C19 C24 1.374(5) .
C20 C21 1.383(6) .
C21 C22 1.356(6) .
C22 C23 1.334(6) .
C23 C24 1.399(5) .
C25 C26 1.504(4) .
C25 P2 1.806(3) .
C26 C27 1.515(4) .
C27 C32 1.358(5) .
C27 C28 1.375(5) .
C28 C29 1.396(6) .
C29 C30 1.354(7) .
C30 C31 1.340(7) .
C31 C32 1.373(6) .
C33 C34 1.532(4) .
C33 P3 1.821(3) .
C34 C35 1.496(5) .
C35 C36 1.380(5) .
C35 C40 1.380(5) .
C36 C37 1.369(7) .
C37 C38 1.346(8) .
C38 C39 1.354(8) .
C39 C40 1.381(7) .
C41 C42 1.532(4) .
C41 P3 1.813(3) .
C42 C43 1.514(4) .
C43 C48 1.373(6) .
C43 C44 1.373(5) .
C44 C45 1.398(7) .
C45 C46 1.343(9) .
C46 C47 1.309(10) .
C47 C48 1.405(7) .
C49 C50 1.452(10) .
C50 O1 1.195(6) .
C50 C51 1.423(11) .
F2 P4 1.469(4) .
F3 P4 1.531(4) .
F4 P4 1.495(4) .
P1 S1 2.0289(10) .
P1 S2 2.0310(9) .
P2 S3 2.0295(9) .
P2 S4 2.0333(10) 2_676
P3 S6 2.0254(9) 2_676
P3 S5 2.0364(9) .
P4 F2 1.469(4) 2_575
P4 F4 1.495(4) 2_575
P4 F3 1.531(4) 2_575
S2 Ag4 2.5128(7) 2_676
S4 P2 2.0333(10) 2_676
S4 Ag1 2.4941(7) 2_676
S5 Ag4 2.5317(7) 2_676
S6 P3 2.0255(9) 2_676
